data_1504099
loop_
_publ_author_name
'Lu, Shen-Ci'
'Duan, Xiao-Yong'
'Shi, Zong-Jun'
'Li, Bing'
'Ren, Yu-Wei'
'Zhang, Wei'
'Zhang, Yong-Hui'
'Tu, Zhi-Feng'

_publ_section_title
;
 Photoinduced Intramolecular addition of 3-acyl-2-haloindoles to alkenes.
;
_journal_issue 17
_journal_name_full 'Organic letters'
_journal_page_first 3902
_journal_page_last 3905
_journal_paper_doi 10.1021/ol901498f
_journal_volume 11
_journal_year 2009
_chemical_formula_sum 'C14 H14 Cl N O'
_chemical_formula_weight 247.71
_chemical_name_systematic
; 
 ? 
;
_space_group_IT_number 14
_symmetry_cell_setting monoclinic
_symmetry_space_group_name_Hall '-P 2yn'
_symmetry_space_group_name_H-M 'P 1 21/n 1'
_atom_sites_solution_hydrogens geom
_atom_sites_solution_primary direct
_atom_sites_solution_secondary difmap
_audit_creation_method SHELXL-97
_cell_angle_alpha 90.00
_cell_angle_beta 92.744(7)
_cell_angle_gamma 90.00
_cell_formula_units_Z 4
_cell_length_a 9.601(4)
_cell_length_b 10.575(5)
_cell_length_c 12.022(5)
_cell_measurement_reflns_used 1327
_cell_measurement_temperature 296(2)
_cell_measurement_theta_max 0.00
_cell_measurement_theta_min 0.00
_cell_volume 1219.2(9)
_computing_cell_refinement 'Bruker SMART'
_computing_data_collection 'Bruker SMART'
_computing_data_reduction 'Bruker SAINT'
_computing_molecular_graphics 'Bruker SHELXTL'
_computing_publication_material 'Bruker SHELXTL'
_computing_structure_refinement 'SHELXL-97 (Sheldrick, 1997)'
_computing_structure_solution 'SHELXS-97 (Sheldrick, 1990)'
_diffrn_ambient_temperature 296(2)
_diffrn_measured_fraction_theta_full 0.959
_diffrn_measured_fraction_theta_max 0.959
_diffrn_measurement_device_type 'CCD area detector'
_diffrn_measurement_method 'phi and omega scans'
_diffrn_radiation_monochromator graphite
_diffrn_radiation_source 'fine-focus sealed tube'
_diffrn_radiation_type MoK\a
_diffrn_radiation_wavelength 0.71073
_diffrn_reflns_av_R_equivalents 0.0388
_diffrn_reflns_av_sigmaI/netI 0.0493
_diffrn_reflns_limit_h_max 10
_diffrn_reflns_limit_h_min -12
_diffrn_reflns_limit_k_max 14
_diffrn_reflns_limit_k_min -10
_diffrn_reflns_limit_l_max 14
_diffrn_reflns_limit_l_min -15
_diffrn_reflns_number 7179
_diffrn_reflns_theta_full 28.19
_diffrn_reflns_theta_max 28.19
_diffrn_reflns_theta_min 2.57
_exptl_absorpt_coefficient_mu 0.295
_exptl_absorpt_correction_T_max 0.9371
_exptl_absorpt_correction_T_min 0.9234
_exptl_absorpt_correction_type multi-scan
_exptl_absorpt_process_details sadabs
_exptl_crystal_colour colorless
_exptl_crystal_density_diffrn 1.349
_exptl_crystal_density_method 'not measured'
_exptl_crystal_description block
_exptl_crystal_F_000 520
_exptl_crystal_size_max 0.27
_exptl_crystal_size_mid 0.23
_exptl_crystal_size_min 0.22
_refine_diff_density_max 0.179
_refine_diff_density_min -0.228
_refine_diff_density_rms 0.037
_refine_ls_extinction_coef 0.0073(17)
_refine_ls_extinction_expression Fc^*^=kFc[1+0.001xFc^2^\l^3^/sin(2\q)]^-1/4^
_refine_ls_extinction_method SHELXL
_refine_ls_goodness_of_fit_ref 0.979
_refine_ls_hydrogen_treatment constr
_refine_ls_matrix_type full
_refine_ls_number_parameters 155
_refine_ls_number_reflns 2868
_refine_ls_number_restraints 0
_refine_ls_restrained_S_all 0.979
_refine_ls_R_factor_all 0.1001
_refine_ls_R_factor_gt 0.0476
_refine_ls_shift/su_max 0.000
_refine_ls_shift/su_mean 0.000
_refine_ls_structure_factor_coef Fsqd
_refine_ls_weighting_details 'calc w=1/[\s^2^(Fo^2^)+(0.0700P)^2^+0.0000P] where P=(Fo^2^+2Fc^2^)/3'
_refine_ls_weighting_scheme calc
_refine_ls_wR_factor_gt 0.1160
_refine_ls_wR_factor_ref 0.1450
_reflns_number_gt 1576
_reflns_number_total 2868
_reflns_threshold_expression >2sigma(I)
_cod_data_source_file ol901498f_si_002.cif
_cod_data_source_block p21n
_cod_depositor_comments
;
The following automatic conversions were performed:

'_symmetry_cell_setting' value 'Monoclinic' changed to 'monoclinic'
according to /home/saulius/struct/CIF-dictionaries/cif_core.dic
dictionary named 'cif_core.dic' version 2.4.2 from 2011-04-26.

Automatic conversion script
Id: cif_fix_values 1715 2011-07-08 13:25:40Z adriana 
;
_cod_original_cell_volume 1219.3(10)
_cod_original_sg_symbol_H-M P2(1)/n
_cod_database_code 1504099

loop_
_symmetry_equiv_pos_as_xyz
'x, y, z'
'-x+1/2, y+1/2, -z+1/2'
'-x, -y, -z'
'x-1/2, -y-1/2, z-1/2'

loop_
_atom_site_label
_atom_site_type_symbol
_atom_site_fract_x
_atom_site_fract_y
_atom_site_fract_z
_atom_site_U_iso_or_equiv
_atom_site_adp_type
_atom_site_occupancy
_atom_site_symmetry_multiplicity
_atom_site_calc_flag
_atom_site_refinement_flags
Cl1 Cl 0.13454(8) 0.47579(7) 0.66796(6) 0.0810(3) Uani 1 1 d .
C7 C 0.1501(2) 0.0272(2) 0.57904(16) 0.0471(5) Uani 1 1 d .
C6 C 0.1896(2) 0.1352(2) 0.52302(16) 0.0455(5) Uani 1 1 d .
C8 C 0.2237(2) -0.0778(2) 0.53400(17) 0.0474(5) Uani 1 1 d .
N1 N 0.28535(17) 0.10243(18) 0.44801(13) 0.0480(5) Uani 1 1 d .
C14 C 0.0474(2) 0.0248(2) 0.66114(18) 0.0573(6) Uani 1 1 d .
H14 H 0.0061 0.1013 0.6786 0.069 Uiso 1 1 calc R
O1 O 0.00922(18) -0.06861(18) 0.71022(14) 0.0751(6) Uani 1 1 d .
C9 C 0.3058(2) -0.0265(2) 0.45123(17) 0.0479(5) Uani 1 1 d .
C3 C 0.1702(2) 0.3425(2) 0.42755(18) 0.0595(6) Uani 1 1 d .
H3A H 0.1056 0.3154 0.3677 0.071 Uiso 1 1 calc R
H3B H 0.1547 0.4319 0.4404 0.071 Uiso 1 1 calc R
C2 C 0.1416(2) 0.2685(2) 0.53333(16) 0.0479(5) Uani 1 1 d .
H2 H 0.0406 0.2673 0.5414 0.057 Uiso 1 1 calc R
C13 C 0.2249(2) -0.2068(2) 0.55227(19) 0.0571(6) Uani 1 1 d .
H13 H 0.1725 -0.2424 0.6073 0.069 Uiso 1 1 calc R
C10 C 0.3876(2) -0.1018(3) 0.38613(19) 0.0628(7) Uani 1 1 d .
H10 H 0.4420 -0.0671 0.3320 0.075 Uiso 1 1 calc R
C4 C 0.3174(2) 0.3228(3) 0.3933(2) 0.0667(7) Uani 1 1 d .
H4A H 0.3341 0.3750 0.3290 0.080 Uiso 1 1 calc R
H4B H 0.3820 0.3489 0.4535 0.080 Uiso 1 1 calc R
C1 C 0.2090(2) 0.3260(2) 0.63841(19) 0.0594(6) Uani 1 1 d .
H1A H 0.3082 0.3360 0.6293 0.071 Uiso 1 1 calc R
H1B H 0.1968 0.2693 0.7006 0.071 Uiso 1 1 calc R
C5 C 0.3435(3) 0.1867(3) 0.36538(19) 0.0632(7) Uani 1 1 d .
H5A H 0.3013 0.1678 0.2923 0.076 Uiso 1 1 calc R
H5B H 0.4431 0.1723 0.3629 0.076 Uiso 1 1 calc R
C12 C 0.3059(3) -0.2816(3) 0.4868(2) 0.0679(7) Uani 1 1 d .
H12 H 0.3075 -0.3686 0.4979 0.082 Uiso 1 1 calc R
C11 C 0.3846(3) -0.2295(3) 0.4050(2) 0.0694(8) Uani 1 1 d .
H11 H 0.4370 -0.2826 0.3617 0.083 Uiso 1 1 calc R

loop_
_atom_site_aniso_label
_atom_site_aniso_U_11
_atom_site_aniso_U_22
_atom_site_aniso_U_33
_atom_site_aniso_U_23
_atom_site_aniso_U_13
_atom_site_aniso_U_12
Cl1 0.0993(6) 0.0681(5) 0.0758(5) -0.0110(4) 0.0079(4) 0.0235(4)
C7 0.0457(12) 0.0530(13) 0.0430(11) 0.0036(11) 0.0046(9) 0.0012(11)
C6 0.0414(11) 0.0560(14) 0.0392(11) 0.0017(10) 0.0034(9) 0.0009(10)
C8 0.0429(12) 0.0542(14) 0.0448(12) -0.0012(11) -0.0011(9) 0.0014(10)
N1 0.0457(10) 0.0581(12) 0.0408(10) 0.0030(9) 0.0081(8) -0.0002(9)
C14 0.0546(14) 0.0681(16) 0.0499(13) 0.0083(13) 0.0105(11) -0.0002(12)
O1 0.0755(12) 0.0796(13) 0.0721(11) 0.0215(10) 0.0231(9) -0.0081(10)
C9 0.0419(11) 0.0578(14) 0.0439(12) -0.0046(11) -0.0002(9) 0.0029(11)
C3 0.0645(15) 0.0599(15) 0.0538(13) 0.0108(12) 0.0001(11) 0.0037(12)
C2 0.0438(12) 0.0525(14) 0.0473(12) 0.0059(11) 0.0012(9) 0.0033(10)
C13 0.0547(14) 0.0555(15) 0.0604(14) -0.0007(12) -0.0047(11) -0.0009(12)
C10 0.0554(14) 0.080(2) 0.0533(14) -0.0091(13) 0.0075(11) 0.0056(13)
C4 0.0632(16) 0.0729(19) 0.0651(16) 0.0205(14) 0.0141(12) -0.0055(13)
C1 0.0628(15) 0.0585(16) 0.0566(14) -0.0028(12) -0.0010(11) 0.0125(12)
C5 0.0592(14) 0.079(2) 0.0523(13) 0.0110(13) 0.0172(11) -0.0025(13)
C12 0.0661(16) 0.0563(16) 0.0801(18) -0.0113(14) -0.0090(14) 0.0039(13)
C11 0.0641(16) 0.074(2) 0.0701(17) -0.0249(15) -0.0017(13) 0.0165(15)

loop_
_atom_type_symbol
_atom_type_description
_atom_type_scat_dispersion_real
_atom_type_scat_dispersion_imag
_atom_type_scat_source
C C 0.0033 0.0016 'International Tables Vol C Tables 4.2.6.8 and 6.1.1.4'
H H 0.0000 0.0000 'International Tables Vol C Tables 4.2.6.8 and 6.1.1.4'
N N 0.0061 0.0033 'International Tables Vol C Tables 4.2.6.8 and 6.1.1.4'
O O 0.0106 0.0060 'International Tables Vol C Tables 4.2.6.8 and 6.1.1.4'
Cl Cl 0.1484 0.1585 'International Tables Vol C Tables 4.2.6.8 and 6.1.1.4'

loop_
_geom_angle_atom_site_label_1
_geom_angle_atom_site_label_2
_geom_angle_atom_site_label_3
_geom_angle
C6 C7 C14 124.3(2)
C6 C7 C8 107.62(18)
C14 C7 C8 128.0(2)
N1 C6 C7 108.69(19)
N1 C6 C2 121.09(19)
C7 C6 C2 130.22(19)
C13 C8 C9 119.4(2)
C13 C8 C7 134.8(2)
C9 C8 C7 105.7(2)
C6 N1 C9 109.42(17)
C6 N1 C5 125.8(2)
C9 N1 C5 124.24(18)
O1 C14 C7 125.7(2)
O1 C14 H14 117.1
C7 C14 H14 117.1
N1 C9 C10 129.5(2)
N1 C9 C8 108.48(18)
C10 C9 C8 122.0(2)
C4 C3 C2 111.37(19)
C4 C3 H3A 109.4
C2 C3 H3A 109.4
C4 C3 H3B 109.4
C2 C3 H3B 109.4
H3A C3 H3B 108.0
C6 C2 C1 109.10(18)
C6 C2 C3 110.29(18)
C1 C2 C3 113.6(2)
C6 C2 H2 107.9
C1 C2 H2 107.9
C3 C2 H2 107.9
C12 C13 C8 118.4(2)
C12 C13 H13 120.8
C8 C13 H13 120.8
C11 C10 C9 117.1(2)
C11 C10 H10 121.5
C9 C10 H10 121.5
C5 C4 C3 111.2(2)
C5 C4 H4A 109.4
C3 C4 H4A 109.4
C5 C4 H4B 109.4
C3 C4 H4B 109.4
H4A C4 H4B 108.0
C2 C1 Cl1 111.30(16)
C2 C1 H1A 109.4
Cl1 C1 H1A 109.4
C2 C1 H1B 109.4
Cl1 C1 H1B 109.4
H1A C1 H1B 108.0
N1 C5 C4 111.01(19)
N1 C5 H5A 109.4
C4 C5 H5A 109.4
N1 C5 H5B 109.4
C4 C5 H5B 109.4
H5A C5 H5B 108.0
C13 C12 C11 121.2(3)
C13 C12 H12 119.4
C11 C12 H12 119.4
C10 C11 C12 121.8(2)
C10 C11 H11 119.1
C12 C11 H11 119.1

loop_
_geom_bond_atom_site_label_1
_geom_bond_atom_site_label_2
_geom_bond_distance
Cl1 C1 1.781(2)
C7 C6 1.388(3)
C7 C14 1.429(3)
C7 C8 1.435(3)
C6 N1 1.363(2)
C6 C2 1.490(3)
C8 C13 1.382(3)
C8 C9 1.408(3)
N1 C9 1.378(3)
N1 C5 1.465(3)
C14 O1 1.216(3)
C14 H14 0.9300
C9 C10 1.386(3)
C3 C4 1.506(3)
C3 C2 1.529(3)
C3 H3A 0.9700
C3 H3B 0.9700
C2 C1 1.519(3)
C2 H2 0.9800
C13 C12 1.381(3)
C13 H13 0.9300
C10 C11 1.370(4)
C10 H10 0.9300
C4 C5 1.502(4)
C4 H4A 0.9700
C4 H4B 0.9700
C1 H1A 0.9700
C1 H1B 0.9700
C5 H5A 0.9700
C5 H5B 0.9700
C12 C11 1.382(4)
C12 H12 0.9300
C11 H11 0.9300

loop_
_geom_torsion_atom_site_label_1
_geom_torsion_atom_site_label_2
_geom_torsion_atom_site_label_3
_geom_torsion_atom_site_label_4
_geom_torsion
C14 C7 C6 N1 -177.64(19)
C8 C7 C6 N1 -1.3(2)
C14 C7 C6 C2 1.1(4)
C8 C7 C6 C2 177.5(2)
C6 C7 C8 C13 -177.5(2)
C14 C7 C8 C13 -1.3(4)
C6 C7 C8 C9 0.1(2)
C14 C7 C8 C9 176.2(2)
C7 C6 N1 C9 2.1(2)
C2 C6 N1 C9 -176.81(18)
C7 C6 N1 C5 174.05(19)
C2 C6 N1 C5 -4.9(3)
C6 C7 C14 O1 178.8(2)
C8 C7 C14 O1 3.2(4)
C6 N1 C9 C10 176.3(2)
C5 N1 C9 C10 4.2(3)
C6 N1 C9 C8 -2.0(2)
C5 N1 C9 C8 -174.16(19)
C13 C8 C9 N1 179.17(18)
C7 C8 C9 N1 1.2(2)
C13 C8 C9 C10 0.7(3)
C7 C8 C9 C10 -177.3(2)
N1 C6 C2 C1 -105.0(2)
C7 C6 C2 C1 76.4(3)
N1 C6 C2 C3 20.5(3)
C7 C6 C2 C3 -158.2(2)
C4 C3 C2 C6 -48.6(3)
C4 C3 C2 C1 74.3(3)
C9 C8 C13 C12 -1.0(3)
C7 C8 C13 C12 176.3(2)
N1 C9 C10 C11 -177.7(2)
C8 C9 C10 C11 0.5(3)
C2 C3 C4 C5 62.7(3)
C6 C2 C1 Cl1 -170.37(15)
C3 C2 C1 Cl1 66.1(2)
C6 N1 C5 C4 16.4(3)
C9 N1 C5 C4 -172.74(19)
C3 C4 C5 N1 -44.1(3)
C8 C13 C12 C11 0.3(4)
C9 C10 C11 C12 -1.2(4)
C13 C12 C11 C10 0.9(4)
